data_4506244
loop_
_publ_author_name
'Singh, Devendra'
'Baruah, Jubaraj B.'

_publ_section_title
;
 Solid State Assemblies of Cyclic Imides Tethered Hydroxy Benzoic Acids
 with Pyridine and Quinoline: Toward the Formation of Channels and
 Cavities
;
_journal_issue 6
_journal_name_full 'Crystal Growth &amp; Design'
_journal_page_first 3169
_journal_paper_doi 10.1021/cg300342a
_journal_volume 12
_journal_year 2012
_chemical_formula_sum 'C83 H58 N7 O10'
_chemical_formula_weight 1313.36
_chemical_name_systematic
; 
 ? 
;
_space_group_IT_number 14
_symmetry_cell_setting monoclinic
_symmetry_space_group_name_Hall '-P 2ybc'
_symmetry_space_group_name_H-M 'P 1 21/c 1'
_atom_sites_solution_hydrogens geom
_atom_sites_solution_primary direct
_atom_sites_solution_secondary difmap
_audit_creation_method SHELXL-97
_cell_angle_alpha 90.00
_cell_angle_beta 99.264(10)
_cell_angle_gamma 90.00
_cell_formula_units_Z 2
_cell_length_a 9.3707(18)
_cell_length_b 19.583(4)
_cell_length_c 18.346(4)
_cell_measurement_reflns_used 9925
_cell_measurement_temperature 296(2)
_cell_measurement_theta_max 0.983
_cell_measurement_theta_min 0.973
_cell_volume 3322.7(12)
_computing_cell_refinement 'Bruker SMART'
_computing_data_collection 'Bruker SMART'
_computing_data_reduction 'Bruker SAINT'
_computing_molecular_graphics 'Bruker SHELXTL'
_computing_publication_material 'Bruker SHELXTL'
_computing_structure_refinement 'SHELXL-97 (Sheldrick, 1997)'
_computing_structure_solution 'SHELXS-97 (Sheldrick, 1990)'
_diffrn_ambient_temperature 296(2)
_diffrn_measured_fraction_theta_full 0.988
_diffrn_measured_fraction_theta_max 0.988
_diffrn_measurement_device_type 'CCD area detector'
_diffrn_measurement_method 'phi and omega scans'
_diffrn_radiation_monochromator graphite
_diffrn_radiation_source 'fine-focus sealed tube'
_diffrn_radiation_type MoK\a
_diffrn_radiation_wavelength 0.71073
_diffrn_reflns_av_R_equivalents 0.0346
_diffrn_reflns_av_sigmaI/netI 0.0177
_diffrn_reflns_limit_h_max 10
_diffrn_reflns_limit_h_min -10
_diffrn_reflns_limit_k_max 21
_diffrn_reflns_limit_k_min -22
_diffrn_reflns_limit_l_max 20
_diffrn_reflns_limit_l_min -20
_diffrn_reflns_number 43094
_diffrn_reflns_theta_full 23.59
_diffrn_reflns_theta_max 23.59
_diffrn_reflns_theta_min 1.53
_exptl_absorpt_coefficient_mu 0.087
_exptl_absorpt_correction_type none
_exptl_crystal_colour brown
_exptl_crystal_density_diffrn 1.313
_exptl_crystal_density_method 'not measured'
_exptl_crystal_description blocks
_exptl_crystal_F_000 1370
_exptl_crystal_size_max 0.32
_exptl_crystal_size_mid 0.26
_exptl_crystal_size_min 0.20
_refine_diff_density_max 0.152
_refine_diff_density_min -0.321
_refine_diff_density_rms 0.038
_refine_ls_extinction_method none
_refine_ls_goodness_of_fit_ref 1.034
_refine_ls_hydrogen_treatment mixed
_refine_ls_matrix_type full
_refine_ls_number_parameters 468
_refine_ls_number_reflns 4916
_refine_ls_number_restraints 0
_refine_ls_restrained_S_all 1.034
_refine_ls_R_factor_all 0.0559
_refine_ls_R_factor_gt 0.0428
_refine_ls_shift/su_max 0.010
_refine_ls_shift/su_mean 0.001
_refine_ls_structure_factor_coef Fsqd
_refine_ls_weighting_details 'calc w=1/[\s^2^(Fo^2^)+(0.0663P)^2^+0.7287P] where P=(Fo^2^+2Fc^2^)/3'
_refine_ls_weighting_scheme calc
_refine_ls_wR_factor_gt 0.1120
_refine_ls_wR_factor_ref 0.1220
_reflns_number_gt 3883
_reflns_number_total 4916
_reflns_threshold_expression >2sigma(I)
_cod_data_source_file cg300342a_si_003.cif
_cod_data_source_block dev
_cod_depositor_comments
;
The following automatic conversions were performed:

'_symmetry_cell_setting' value 'Monoclinic' changed to 'monoclinic'
according to /home/saulius/struct/CIF-dictionaries/cif_core.dic
dictionary named 'cif_core.dic' version 2.4.1 from 2010-06-29.

Automatic conversion script
Id: cif_fix_values 1891 2012-01-12 08:04:46Z andrius 
;
_cod_original_sg_symbol_H-M p21/c
_cod_database_code 4506244

loop_
_symmetry_equiv_pos_as_xyz
'x, y, z'
'-x, y+1/2, -z+1/2'
'-x, -y, -z'
'x, -y-1/2, z-1/2'

loop_
_atom_site_label
_atom_site_type_symbol
_atom_site_fract_x
_atom_site_fract_y
_atom_site_fract_z
_atom_site_U_iso_or_equiv
_atom_site_adp_type
_atom_site_occupancy
_atom_site_symmetry_multiplicity
_atom_site_calc_flag
_atom_site_refinement_flags
O1 O 0.76806(16) 0.64241(7) 0.49376(9) 0.0724(5) Uani 1 1 d .
O2 O 0.96842(16) 0.59341(7) 0.47153(9) 0.0692(4) Uani 1 1 d .
O3 O 1.17665(14) 0.76368(7) 0.31949(7) 0.0568(4) Uani 1 1 d .
H3A H 1.1834 0.8003 0.2987 0.085 Uiso 1 1 d R
O5 O 0.97008(13) 0.76031(8) 0.61159(6) 0.0582(4) Uani 1 1 d .
O4 O 0.59736(13) 0.78855(8) 0.42229(6) 0.0626(4) Uani 1 1 d .
N1 N 0.78425(13) 0.77886(7) 0.51743(7) 0.0340(3) Uani 1 1 d .
C1 C 0.8940(2) 0.64363(10) 0.47351(10) 0.0457(4) Uani 1 1 d .
C2 C 0.94047(17) 0.71172(8) 0.44762(9) 0.0356(4) Uani 1 1 d .
C3 C 1.03927(17) 0.71073(9) 0.39929(9) 0.0398(4) Uani 1 1 d .
H3 H 1.0786 0.6692 0.3879 0.048 Uiso 1 1 calc R
C4 C 1.08121(17) 0.76980(9) 0.36743(9) 0.0391(4) Uani 1 1 d .
C5 C 1.02426(18) 0.83134(9) 0.38529(9) 0.0439(4) Uani 1 1 d .
H5 H 1.0511 0.8716 0.3642 0.053 Uiso 1 1 calc R
C6 C 0.92719(18) 0.83324(9) 0.43457(9) 0.0410(4) Uani 1 1 d .
H6 H 0.8902 0.8750 0.4469 0.049 Uiso 1 1 calc R
C7 C 0.88452(16) 0.77412(8) 0.46559(8) 0.0340(4) Uani 1 1 d .
C8 C 0.63633(17) 0.78367(9) 0.48837(9) 0.0389(4) Uani 1 1 d .
C9 C 0.53435(17) 0.78235(9) 0.54135(9) 0.0374(4) Uani 1 1 d .
C10 C 0.38803(19) 0.78777(11) 0.51649(10) 0.0511(5) Uani 1 1 d .
H10 H 0.3547 0.7938 0.4664 0.061 Uiso 1 1 calc R
C11 C 0.28928(19) 0.78421(11) 0.56586(11) 0.0558(5) Uani 1 1 d .
H11 H 0.1908 0.7881 0.5485 0.067 Uiso 1 1 calc R
C12 C 0.33677(19) 0.77501(10) 0.63931(11) 0.0498(5) Uani 1 1 d .
H12 H 0.2699 0.7723 0.6715 0.060 Uiso 1 1 calc R
C13 C 0.48640(18) 0.76952(9) 0.66760(9) 0.0404(4) Uani 1 1 d .
C14 C 0.5421(2) 0.75834(10) 0.74331(10) 0.0516(5) Uani 1 1 d .
H14 H 0.4785 0.7552 0.7772 0.062 Uiso 1 1 calc R
C15 C 0.6873(2) 0.75205(12) 0.76729(10) 0.0597(6) Uani 1 1 d .
H15 H 0.7213 0.7449 0.8172 0.072 Uiso 1 1 calc R
C16 C 0.7847(2) 0.75622(11) 0.71765(10) 0.0538(5) Uani 1 1 d .
H16 H 0.8833 0.7520 0.7346 0.065 Uiso 1 1 calc R
C17 C 0.73620(17) 0.76659(9) 0.64386(9) 0.0380(4) Uani 1 1 d .
C18 C 0.58589(17) 0.77338(8) 0.61747(9) 0.0346(4) Uani 1 1 d .
C19 C 0.84051(18) 0.76808(9) 0.59198(9) 0.0384(4) Uani 1 1 d .
C39 C 0.0694(6) 0.0557(2) 0.3917(2) 0.1258(15) Uani 1 1 d .
H39 H 0.1000 0.0768 0.3515 0.151 Uiso 1 1 calc R
C38 C 0.1865(12) -0.0025(5) 0.4805(6) 0.123(4) Uani 0.50 1 d P
C42 C 0.0682(3) -0.01129(15) 0.5066(2) 0.0926(9) Uani 1 1 d .
C40 C -0.0656(8) 0.0651(3) 0.4024(3) 0.168(2) Uani 1 1 d .
H40 H -0.1171 0.0900 0.3636 0.202 Uiso 1 1 calc R
N2 N 0.6488(2) 0.52813(9) 0.45474(10) 0.0610(5) Uani 1 1 d .
C24 C 0.3287(4) 0.4747(2) 0.3229(2) 0.1197(12) Uani 1 1 d .
H24 H 0.2839 0.4353 0.3022 0.144 Uiso 1 1 calc R
C25 C 0.2687(4) 0.5367(3) 0.3045(2) 0.1366(15) Uani 1 1 d .
H25 H 0.1827 0.5392 0.2713 0.164 Uiso 1 1 calc R
C26 C 0.3338(4) 0.5966(2) 0.3344(2) 0.1132(12) Uani 1 1 d .
H26 H 0.2917 0.6386 0.3206 0.136 Uiso 1 1 calc R
C27 C 0.4589(3) 0.59381(14) 0.38385(15) 0.0818(7) Uani 1 1 d .
H27 H 0.5017 0.6339 0.4039 0.098 Uiso 1 1 calc R
C28 C 0.5231(2) 0.53036(11) 0.40464(13) 0.0622(6) Uani 1 1 d .
C20 C 0.7126(3) 0.46986(12) 0.47266(14) 0.0723(7) Uani 1 1 d .
H20 H 0.7986 0.4696 0.5060 0.087 Uiso 1 1 calc R
C21 C 0.6565(4) 0.40839(13) 0.44367(18) 0.0928(9) Uani 1 1 d .
H21 H 0.7042 0.3676 0.4573 0.111 Uiso 1 1 calc R
C22 C 0.5316(4) 0.40853(14) 0.39525(19) 0.0987(10) Uani 1 1 d .
H22 H 0.4927 0.3674 0.3761 0.118 Uiso 1 1 calc R
C23 C 0.4591(3) 0.47015(14) 0.37332(15) 0.0799(7) Uani 1 1 d .
N3 N 0.7972(2) 0.38135(9) 0.25474(10) 0.0632(5) Uani 1 1 d .
C29 C 0.9011(3) 0.39694(15) 0.30993(13) 0.0785(7) Uani 1 1 d .
H29 H 0.9635 0.3624 0.3299 0.094 Uiso 1 1 calc R
C30 C 0.9222(3) 0.46265(18) 0.33984(14) 0.0893(8) Uani 1 1 d .
H30 H 0.9956 0.4711 0.3793 0.107 Uiso 1 1 calc R
C31 C 0.8339(3) 0.51348(15) 0.31028(14) 0.0815(8) Uani 1 1 d .
H31 H 0.8481 0.5577 0.3285 0.098 Uiso 1 1 calc R
C32 C 0.7209(2) 0.49973(11) 0.25231(13) 0.0649(6) Uani 1 1 d .
C33 C 0.6210(3) 0.54914(14) 0.21939(18) 0.0916(8) Uani 1 1 d .
H33 H 0.6300 0.5942 0.2356 0.110 Uiso 1 1 calc R
C34 C 0.5129(4) 0.53204(18) 0.1648(2) 0.1185(12) Uani 1 1 d .
H34 H 0.4487 0.5654 0.1437 0.142 Uiso 1 1 calc R
C35 C 0.4963(3) 0.46551(17) 0.1398(2) 0.1113(11) Uani 1 1 d .
H35 H 0.4203 0.4544 0.1025 0.134 Uiso 1 1 calc R
C36 C 0.5901(3) 0.41623(13) 0.16932(15) 0.0781(7) Uani 1 1 d .
H36 H 0.5783 0.3717 0.1519 0.094 Uiso 1 1 calc R
C37 C 0.7049(2) 0.43200(11) 0.22601(11) 0.0561(5) Uani 1 1 d .
C41 C -0.1468(6) 0.0502(3) 0.4505(4) 0.173(3) Uani 1 1 d .
H41 H -0.2405 0.0648 0.4526 0.207 Uiso 1 1 calc R
N4 N 0.1522(11) 0.0216(3) 0.4309(4) 0.106(2) Uani 0.50 1 d P
H38 H 0.238(2) 0.0107(12) 0.4443(14) 0.041(6) Uiso 1 1 d .
H1 H 0.715(3) 0.5874(19) 0.4815(17) 0.138(11) Uiso 1 1 d .

loop_
_atom_site_aniso_label
_atom_site_aniso_U_11
_atom_site_aniso_U_22
_atom_site_aniso_U_33
_atom_site_aniso_U_23
_atom_site_aniso_U_13
_atom_site_aniso_U_12
O1 0.0719(10) 0.0480(9) 0.1104(12) -0.0110(8) 0.0545(9) -0.0133(7)
O2 0.0663(9) 0.0464(9) 0.0994(12) 0.0132(8) 0.0273(8) 0.0089(7)
O3 0.0605(8) 0.0602(9) 0.0580(8) 0.0037(6) 0.0348(7) 0.0001(6)
O5 0.0310(7) 0.1025(11) 0.0404(7) 0.0066(7) 0.0038(6) 0.0061(7)
O4 0.0423(7) 0.1164(13) 0.0284(7) 0.0046(7) 0.0034(6) 0.0135(7)
N1 0.0300(7) 0.0445(8) 0.0280(7) -0.0003(6) 0.0061(6) 0.0006(6)
C1 0.0463(11) 0.0473(11) 0.0459(10) -0.0016(8) 0.0151(9) -0.0026(9)
C2 0.0323(9) 0.0415(10) 0.0328(9) -0.0001(7) 0.0049(7) -0.0014(7)
C3 0.0373(9) 0.0443(10) 0.0393(9) -0.0020(8) 0.0102(8) 0.0021(8)
C4 0.0341(9) 0.0526(11) 0.0326(9) -0.0018(8) 0.0109(7) -0.0027(8)
C5 0.0468(10) 0.0452(11) 0.0423(10) 0.0027(8) 0.0154(8) -0.0058(8)
C6 0.0445(10) 0.0406(10) 0.0394(9) -0.0035(8) 0.0114(8) -0.0017(8)
C7 0.0295(8) 0.0450(10) 0.0281(8) -0.0020(7) 0.0058(7) -0.0015(7)
C8 0.0342(9) 0.0494(11) 0.0326(10) 0.0002(8) 0.0036(7) 0.0045(8)
C9 0.0330(9) 0.0459(10) 0.0335(9) -0.0015(7) 0.0062(7) 0.0003(7)
C10 0.0358(10) 0.0763(14) 0.0400(10) 0.0010(9) 0.0024(8) 0.0035(9)
C11 0.0295(9) 0.0825(15) 0.0561(12) -0.0043(10) 0.0093(9) 0.0025(9)
C12 0.0402(10) 0.0619(12) 0.0518(12) -0.0044(9) 0.0206(9) -0.0025(9)
C13 0.0411(10) 0.0429(10) 0.0400(10) -0.0005(8) 0.0146(8) -0.0010(8)
C14 0.0586(13) 0.0628(13) 0.0385(10) 0.0032(9) 0.0228(9) 0.0003(10)
C15 0.0596(13) 0.0903(16) 0.0305(10) 0.0101(10) 0.0110(9) 0.0058(11)
C16 0.0431(11) 0.0828(15) 0.0346(10) 0.0063(9) 0.0034(8) 0.0076(10)
C17 0.0356(9) 0.0471(10) 0.0314(9) 0.0017(7) 0.0059(7) 0.0020(7)
C18 0.0361(9) 0.0351(9) 0.0338(9) -0.0012(7) 0.0089(7) -0.0006(7)
C19 0.0342(10) 0.0488(11) 0.0318(9) 0.0004(7) 0.0041(7) 0.0007(8)
C39 0.181(4) 0.094(3) 0.124(3) -0.045(2) 0.089(3) -0.029(3)
C38 0.126(7) 0.098(6) 0.169(9) -0.054(6) 0.093(8) -0.049(6)
C42 0.0710(16) 0.0625(17) 0.139(3) -0.0430(17) 0.000(2) 0.0002(15)
C40 0.234(7) 0.159(4) 0.124(3) -0.076(3) 0.067(4) -0.043(4)
N2 0.0647(11) 0.0469(11) 0.0797(12) -0.0015(9) 0.0370(10) -0.0048(9)
C24 0.102(3) 0.148(4) 0.110(3) -0.013(2) 0.022(2) -0.046(2)
C25 0.079(2) 0.208(5) 0.124(3) 0.036(3) 0.018(2) -0.014(3)
C26 0.087(2) 0.138(3) 0.126(3) 0.044(2) 0.053(2) 0.030(2)
C27 0.0806(18) 0.0767(18) 0.0995(19) 0.0139(14) 0.0494(16) 0.0122(14)
C28 0.0627(14) 0.0553(13) 0.0786(15) 0.0010(11) 0.0417(12) -0.0033(11)
C20 0.0779(16) 0.0597(15) 0.0879(17) 0.0082(12) 0.0397(13) 0.0037(12)
C21 0.120(2) 0.0482(15) 0.125(2) 0.0027(15) 0.064(2) 0.0041(16)
C22 0.131(3) 0.0574(18) 0.123(2) -0.0272(17) 0.067(2) -0.0329(18)
C23 0.0820(18) 0.0765(18) 0.0896(18) -0.0110(14) 0.0397(15) -0.0231(14)
N3 0.0701(12) 0.0685(12) 0.0562(10) -0.0042(9) 0.0261(9) 0.0069(10)
C29 0.0787(16) 0.103(2) 0.0574(14) 0.0063(14) 0.0202(13) 0.0122(15)
C30 0.0918(19) 0.122(3) 0.0551(15) -0.0134(16) 0.0144(14) -0.0249(18)
C31 0.101(2) 0.0815(19) 0.0700(16) -0.0195(14) 0.0382(15) -0.0262(16)
C32 0.0695(14) 0.0601(14) 0.0732(14) -0.0120(12) 0.0365(12) -0.0084(12)
C33 0.099(2) 0.0561(16) 0.127(2) -0.0087(15) 0.0405(19) 0.0046(15)
C34 0.089(2) 0.086(2) 0.176(4) 0.010(2) 0.008(2) 0.0209(18)
C35 0.0764(19) 0.096(2) 0.151(3) 0.000(2) -0.0156(19) 0.0041(17)
C36 0.0699(15) 0.0673(16) 0.0954(18) -0.0115(13) 0.0084(14) -0.0065(13)
C37 0.0561(12) 0.0554(13) 0.0626(13) -0.0059(10) 0.0267(10) 0.0004(10)
C41 0.128(4) 0.135(4) 0.231(6) -0.101(5) -0.042(4) 0.036(4)
N4 0.147(7) 0.070(4) 0.091(5) -0.022(3) -0.014(4) 0.048(4)

loop_
_atom_type_symbol
_atom_type_description
_atom_type_scat_dispersion_real
_atom_type_scat_dispersion_imag
_atom_type_scat_source
C C 0.0033 0.0016 'International Tables Vol C Tables 4.2.6.8 and 6.1.1.4'
H H 0.0000 0.0000 'International Tables Vol C Tables 4.2.6.8 and 6.1.1.4'
N N 0.0061 0.0033 'International Tables Vol C Tables 4.2.6.8 and 6.1.1.4'
O O 0.0106 0.0060 'International Tables Vol C Tables 4.2.6.8 and 6.1.1.4'

loop_
_geom_angle_atom_site_label_1
_geom_angle_atom_site_label_2
_geom_angle_atom_site_label_3
_geom_angle
_geom_angle_site_symmetry_1
_geom_angle_site_symmetry_3
C1 O1 H1 109.5(15) . .
C4 O3 H3A 109.5 . .
C19 N1 C8 125.01(13) . .
C19 N1 C7 116.82(13) . .
C8 N1 C7 117.45(12) . .
O2 C1 O1 123.44(17) . .
O2 C1 C2 120.91(16) . .
O1 C1 C2 115.56(16) . .
C3 C2 C7 118.81(15) . .
C3 C2 C1 116.65(15) . .
C7 C2 C1 124.42(15) . .
C2 C3 C4 121.71(16) . .
C2 C3 H3 119.1 . .
C4 C3 H3 119.1 . .
O3 C4 C5 123.51(16) . .
O3 C4 C3 117.54(15) . .
C5 C4 C3 118.95(15) . .
C4 C5 C6 119.97(16) . .
C4 C5 H5 120.0 . .
C6 C5 H5 120.0 . .
C7 C6 C5 120.86(16) . .
C7 C6 H6 119.6 . .
C5 C6 H6 119.6 . .
C6 C7 C2 119.68(15) . .
C6 C7 N1 118.76(14) . .
C2 C7 N1 121.54(14) . .
O4 C8 N1 120.30(15) . .
O4 C8 C9 122.66(15) . .
N1 C8 C9 117.04(14) . .
C10 C9 C18 120.02(15) . .
C10 C9 C8 119.90(15) . .
C18 C9 C8 120.05(14) . .
C9 C10 C11 120.62(17) . .
C9 C10 H10 119.7 . .
C11 C10 H10 119.7 . .
C12 C11 C10 120.22(17) . .
C12 C11 H11 119.9 . .
C10 C11 H11 119.9 . .
C11 C12 C13 121.24(16) . .
C11 C12 H12 119.4 . .
C13 C12 H12 119.4 . .
C18 C13 C12 118.33(15) . .
C18 C13 C14 117.90(16) . .
C12 C13 C14 123.75(16) . .
C15 C14 C13 121.26(16) . .
C15 C14 H14 119.4 . .
C13 C14 H14 119.4 . .
C14 C15 C16 120.53(17) . .
C14 C15 H15 119.7 . .
C16 C15 H15 119.7 . .
C17 C16 C15 120.41(17) . .
C17 C16 H16 119.8 . .
C15 C16 H16 119.8 . .
C16 C17 C18 120.21(15) . .
C16 C17 C19 119.50(15) . .
C18 C17 C19 120.25(14) . .
C13 C18 C9 119.57(15) . .
C13 C18 C17 119.68(15) . .
C9 C18 C17 120.73(14) . .
O5 C19 N1 120.50(14) . .
O5 C19 C17 122.74(15) . .
N1 C19 C17 116.76(14) . .
N4 C39 C40 122.7(7) . .
N4 C39 H39 118.6 . .
C40 C39 H39 118.7 . .
C42 C38 C41 48.0(4) . 3_556
C42 C38 H38 153(2) . .
C41 C38 H38 156(2) 3_556 .
C41 C42 C38 82.0(6) 3_556 .
C41 C42 C42 139.9(6) 3_556 3_556
C38 C42 C42 138.1(8) . 3_556
C41 C42 N4 114.5(5) 3_556 .
C42 C42 N4 105.3(5) 3_556 .
C38 C42 C40 120.9(7) . 3_556
C42 C42 C40 100.7(4) 3_556 3_556
N4 C42 C40 153.9(4) . 3_556
C41 C40 C39 138.9(7) . .
C39 C40 C42 101.1(5) . 3_556
C41 C40 H40 110.5 . .
C39 C40 H40 110.5 . .
C42 C40 H40 148.0 3_556 .
C20 N2 C28 120.4(2) . .
C20 N2 H1 119.2(13) . .
C28 N2 H1 120.2(13) . .
C25 C24 C23 120.0(4) . .
C25 C24 H24 120.0 . .
C23 C24 H24 120.0 . .
C24 C25 C26 121.1(4) . .
C24 C25 H25 119.4 . .
C26 C25 H25 119.4 . .
C27 C26 C25 120.3(3) . .
C27 C26 H26 119.9 . .
C25 C26 H26 119.9 . .
C26 C27 C28 120.0(3) . .
C26 C27 H27 120.0 . .
C28 C27 H27 120.0 . .
N2 C28 C23 120.7(2) . .
N2 C28 C27 119.5(2) . .
C23 C28 C27 119.7(3) . .
N2 C20 C21 122.2(3) . .
N2 C20 H20 118.9 . .
C21 C20 H20 118.9 . .
C22 C21 C20 119.1(3) . .
C22 C21 H21 120.5 . .
C20 C21 H21 120.5 . .
C21 C22 C23 121.0(3) . .
C21 C22 H22 119.5 . .
C23 C22 H22 119.5 . .
C28 C23 C22 116.6(3) . .
C28 C23 C24 118.8(3) . .
C22 C23 C24 124.6(3) . .
C29 N3 C37 118.1(2) . .
N3 C29 C30 123.5(3) . .
N3 C29 H29 118.2 . .
C30 C29 H29 118.2 . .
C31 C30 C29 118.8(3) . .
C31 C30 H30 120.6 . .
C29 C30 H30 120.6 . .
C30 C31 C32 120.2(3) . .
C30 C31 H31 119.9 . .
C32 C31 H31 119.9 . .
C31 C32 C37 117.8(2) . .
C31 C32 C33 124.1(2) . .
C37 C32 C33 118.1(2) . .
C34 C33 C32 121.0(3) . .
C34 C33 H33 119.5 . .
C32 C33 H33 119.5 . .
C33 C34 C35 120.8(3) . .
C33 C34 H34 119.6 . .
C35 C34 H34 119.6 . .
C36 C35 C34 120.4(3) . .
C36 C35 H35 119.8 . .
C34 C35 H35 119.8 . .
C35 C36 C37 120.6(3) . .
C35 C36 H36 119.7 . .
C37 C36 H36 119.7 . .
N3 C37 C36 119.2(2) . .
N3 C37 C32 121.7(2) . .
C36 C37 C32 119.1(2) . .
C42 C41 C40 102.5(5) 3_556 .
C42 C41 C38 50.0(5) 3_556 3_556
C40 C41 C38 151.4(7) . 3_556
C42 C41 H41 128.7 3_556 .
C40 C41 H41 128.7 . .
C38 C41 H41 79.2 3_556 .
C39 N4 C42 110.1(8) . .
C39 N4 H38 147(3) . .
C42 N4 H38 102(2) . .

loop_
_geom_bond_atom_site_label_1
_geom_bond_atom_site_label_2
_geom_bond_distance
_geom_bond_site_symmetry_2
O1 C1 1.293(2) .
O1 H1 1.19(4) .
O2 C1 1.210(2) .
O3 C4 1.357(2) .
O3 H3A 0.8199 .
O5 C19 1.219(2) .
O4 C8 1.212(2) .
N1 C19 1.400(2) .
N1 C8 1.406(2) .
N1 C7 1.444(2) .
C1 C2 1.503(2) .
C2 C3 1.381(2) .
C2 C7 1.390(2) .
C3 C4 1.381(2) .
C3 H3 0.9300 .
C4 C5 1.379(2) .
C5 C6 1.382(2) .
C5 H5 0.9300 .
C6 C7 1.377(2) .
C6 H6 0.9300 .
C8 C9 1.469(2) .
C9 C10 1.378(2) .
C9 C18 1.413(2) .
C10 C11 1.397(3) .
C10 H10 0.9300 .
C11 C12 1.361(3) .
C11 H11 0.9300 .
C12 C13 1.419(3) .
C12 H12 0.9300 .
C13 C18 1.413(2) .
C13 C14 1.420(3) .
C14 C15 1.367(3) .
C14 H14 0.9300 .
C15 C16 1.392(3) .
C15 H15 0.9300 .
C16 C17 1.372(2) .
C16 H16 0.9300 .
C17 C18 1.420(2) .
C17 C19 1.470(2) .
C39 N4 1.177(7) .
C39 C40 1.323(7) .
C39 H39 0.9300 .
C38 C42 1.288(9) .
C38 C41 1.664(11) 3_556
C38 H38 0.92(2) .
C42 C41 1.249(6) 3_556
C42 C42 1.338(6) 3_556
C42 N4 1.820(11) .
C40 C41 1.289(7) .
C40 H40 0.9300 .
N2 C20 1.306(3) .
N2 C28 1.373(3) .
N2 H1 1.37(4) .
C24 C25 1.357(6) .
C24 C23 1.413(4) .
C24 H24 0.9300 .
C25 C26 1.393(6) .
C25 H25 0.9300 .
C26 C27 1.363(4) .
C26 H26 0.9300 .
C27 C28 1.406(3) .
C27 H27 0.9300 .
C28 C23 1.403(3) .
C20 C21 1.385(4) .
C20 H20 0.9300 .
C21 C22 1.351(4) .
C21 H21 0.9300 .
C22 C23 1.411(4) .
C22 H22 0.9300 .
N3 C29 1.322(3) .
N3 C37 1.365(3) .
C29 C30 1.400(4) .
C29 H29 0.9300 .
C30 C31 1.351(4) .
C30 H30 0.9300 .
C31 C32 1.400(3) .
C31 H31 0.9300 .
C32 C37 1.411(3) .
C32 C33 1.413(4) .
C33 C34 1.347(4) .
C33 H33 0.9300 .
C34 C35 1.382(4) .
C34 H34 0.9300 .
C35 C36 1.358(4) .
C35 H35 0.9300 .
C36 C37 1.405(3) .
C36 H36 0.9300 .
C41 C42 1.249(6) 3_556
C41 C38 1.664(11) 3_556
C41 H41 0.9300 .
N4 H38 0.834(18) .
